data_7229890
loop_
_publ_author_name
'Feng, Qi'
'Wang, Jiali'
'Ding, Shiyuan'
'Chen, Yang'
'Diao, Guowang'
'Zhu, Pingting'

_publ_section_title
;
 Polymorphism and solvates of 1-acetyl-3-(phenyl)-5-(1-pyrenyl)pyrazoline:
 the structures, thermal and optical-physical properties
;
_journal_issue 5
_journal_name_full CrystEngComm
_journal_page_first 661
_journal_paper_doi 10.1039/C7CE01990D
_journal_volume 20
_journal_year 2018
_chemical_formula_sum 'C27 H20 N2 O'
_chemical_formula_weight 388.45
_chemical_name_systematic
;         
1-acetyl-3-(phenyl)-5-(1-pyrenyl) pyrazoline
;
_space_group_crystal_system monoclinic
_space_group_IT_number 14
_space_group_name_Hall '-P 2ybc'
_space_group_name_H-M_alt 'P 1 21/c 1'
_symmetry_space_group_name_Hall '-P 2ybc'
_symmetry_space_group_name_H-M 'P 1 21/c 1'
_atom_sites_solution_hydrogens geom
_audit_creation_method SHELXL-2014/7
_audit_update_record
;
2017-10-19 deposited with the CCDC.
2017-12-13 downloaded from the CCDC.
;
_cell_angle_alpha 90
_cell_angle_beta 103.437(3)
_cell_angle_gamma 90
_cell_formula_units_Z 8
_cell_length_a 9.3054(9)
_cell_length_b 28.633(3)
_cell_length_c 15.6531(16)
_cell_measurement_reflns_used 9796
_cell_measurement_temperature 296(2)
_cell_measurement_theta_max 22.76
_cell_measurement_theta_min 2.52
_cell_volume 4056.5(7)
_computing_structure_refinement 'SHELXL-2014/7 (Sheldrick, 2014)'
_diffrn_ambient_temperature 296(2)
_diffrn_measured_fraction_theta_full 0.998
_diffrn_measured_fraction_theta_max 0.990
_diffrn_measurement_device_type 'Bruker APEX-II CCD'
_diffrn_radiation_type MoK\a
_diffrn_radiation_wavelength 0.71073
_diffrn_reflns_av_R_equivalents 0.0621
_diffrn_reflns_av_unetI/netI 0.0700
_diffrn_reflns_Laue_measured_fraction_full 0.998
_diffrn_reflns_Laue_measured_fraction_max 0.990
_diffrn_reflns_limit_h_max 12
_diffrn_reflns_limit_h_min -9
_diffrn_reflns_limit_k_max 37
_diffrn_reflns_limit_k_min -36
_diffrn_reflns_limit_l_max 20
_diffrn_reflns_limit_l_min -20
_diffrn_reflns_number 46800
_diffrn_reflns_point_group_measured_fraction_full 0.998
_diffrn_reflns_point_group_measured_fraction_max 0.990
_diffrn_reflns_theta_full 25.242
_diffrn_reflns_theta_max 27.556
_diffrn_reflns_theta_min 2.250
_exptl_absorpt_coefficient_mu 0.078
_exptl_crystal_colour yellow
_exptl_crystal_density_diffrn 1.272
_exptl_crystal_description needle
_exptl_crystal_F_000 1632
_exptl_crystal_size_max 0.120
_exptl_crystal_size_mid 0.060
_exptl_crystal_size_min 0.040
_refine_diff_density_max 0.140
_refine_diff_density_min -0.172
_refine_diff_density_rms 0.035
_refine_ls_extinction_method none
_refine_ls_goodness_of_fit_ref 1.010
_refine_ls_hydrogen_treatment constr
_refine_ls_matrix_type full
_refine_ls_number_parameters 543
_refine_ls_number_reflns 9272
_refine_ls_number_restraints 0
_refine_ls_restrained_S_all 1.010
_refine_ls_R_factor_all 0.1595
_refine_ls_R_factor_gt 0.0629
_refine_ls_shift/su_max 0.003
_refine_ls_shift/su_mean 0.001
_refine_ls_structure_factor_coef Fsqd
_refine_ls_weighting_details 'w=1/[\s^2^(Fo^2^)+(0.0730P)^2^+0.4881P] where P=(Fo^2^+2Fc^2^)/3'
_refine_ls_weighting_scheme calc
_refine_ls_wR_factor_gt 0.1346
_refine_ls_wR_factor_ref 0.1688
_reflns_Friedel_coverage 0.000
_reflns_number_gt 4464
_reflns_number_total 9272
_reflns_threshold_expression 'I > 2\s(I)'
_cod_data_source_file c7ce01990d2.cif
_cod_data_source_block fq3_a
_cod_depositor_comments
;

2018-03-15
Z value and formula fixed to values more according to usual
chemical conventions.                 miguel

 Adding full bibliography for 7229888--7229890.cif.
;
_cod_original_formula_sum 'C108 H80 N8 O4'
_cod_original_formula_units_Z 2
_cod_original_formula_weight 1553.80
_cod_database_code 7229890
_shelx_shelxl_version_number 2014/7
_shelx_space_group_comment
;
The symmetry employed for this shelxl refinement is uniquely defined
by the following loop, which should always be used as a source of
symmetry information in preference to the above space-group names.
They are only intended as comments.
;
_shelx_estimated_absorpt_t_min 0.991
_shelx_estimated_absorpt_t_max 0.997

loop_
_space_group_symop_operation_xyz
'x, y, z'
'-x, y+1/2, -z+1/2'
'-x, -y, -z'
'x, -y-1/2, z-1/2'

loop_
_atom_site_label
_atom_site_type_symbol
_atom_site_fract_x
_atom_site_fract_y
_atom_site_fract_z
_atom_site_U_iso_or_equiv
_atom_site_adp_type
_atom_site_occupancy
_atom_site_site_symmetry_order
_atom_site_calc_flag
_atom_site_refinement_flags_posn
_atom_site_refinement_flags_adp
C1 C 0.5497(2) 0.21347(8) 0.65229(13) 0.0623(5) Uani 1 1 d . .
H1 H 0.5041 0.2380 0.6748 0.075 Uiso 1 1 calc R U
C2 C 0.5594(2) 0.17195(8) 0.69173(15) 0.0716(6) Uani 1 1 d . .
H2 H 0.5190 0.1682 0.7403 0.086 Uiso 1 1 calc R U
C3 C 0.6299(2) 0.13329(8) 0.66158(16) 0.0698(6) Uani 1 1 d . .
C4 C 0.6908(2) 0.13954(7) 0.58779(14) 0.0573(5) Uani 1 1 d . .
C5 C 0.67877(19) 0.18360(7) 0.54465(12) 0.0502(5) Uani 1 1 d . .
C6 C 0.60753(19) 0.22150(7) 0.57621(12) 0.0496(5) Uani 1 1 d . .
C7 C 0.6428(3) 0.08968(10) 0.7017(2) 0.0981(9) Uani 1 1 d . .
H7 H 0.6027 0.0849 0.7501 0.118 Uiso 1 1 calc R U
C8 C 0.7136(3) 0.05362(10) 0.6711(2) 0.1146(11) Uani 1 1 d . .
H8 H 0.7204 0.0247 0.6989 0.138 Uiso 1 1 calc R U
C9 C 0.7746(3) 0.05946(9) 0.6001(2) 0.0943(8) Uani 1 1 d . .
H9 H 0.8232 0.0346 0.5808 0.113 Uiso 1 1 calc R U
C10 C 0.7646(2) 0.10209(8) 0.55675(16) 0.0681(6) Uani 1 1 d . .
C11 C 0.8250(2) 0.10956(9) 0.48247(17) 0.0742(6) Uani 1 1 d . .
H11 H 0.8733 0.0851 0.4617 0.089 Uiso 1 1 calc R U
C12 C 0.8142(2) 0.15091(9) 0.44167(15) 0.0684(6) Uani 1 1 d . .
H12 H 0.8554 0.1546 0.3933 0.082 Uiso 1 1 calc R U
C13 C 0.7404(2) 0.18958(7) 0.47093(13) 0.0551(5) Uani 1 1 d . .
C14 C 0.7278(2) 0.23275(8) 0.42954(14) 0.0627(6) Uani 1 1 d . .
H14 H 0.7665 0.2370 0.3804 0.075 Uiso 1 1 calc R U
C15 C 0.6583(2) 0.26930(7) 0.46060(13) 0.0597(5) Uani 1 1 d . .
H15 H 0.6515 0.2980 0.4319 0.072 Uiso 1 1 calc R U
C16 C 0.59825(19) 0.26469(7) 0.53324(13) 0.0513(5) Uani 1 1 d . .
C17 C 0.5343(2) 0.30618(7) 0.57120(13) 0.0579(5) Uani 1 1 d . .
H17 H 0.4450 0.2968 0.5899 0.070 Uiso 1 1 calc R U
C18 C 0.6464(2) 0.32741(7) 0.64859(13) 0.0607(5) Uani 1 1 d . .
H18A H 0.6060 0.3297 0.7003 0.073 Uiso 1 1 calc R U
H18B H 0.7366 0.3092 0.6627 0.073 Uiso 1 1 calc R U
C19 C 0.6732(2) 0.37449(7) 0.61521(14) 0.0541(5) Uani 1 1 d . .
C20 C 0.3872(3) 0.34693(10) 0.44005(16) 0.0798(7) Uani 1 1 d . .
C21 C 0.3639(3) 0.39110(10) 0.38846(17) 0.1078(10) Uani 1 1 d . .
H21A H 0.2876 0.3866 0.3361 0.162 Uiso 1 1 calc R U
H21B H 0.4541 0.3998 0.3728 0.162 Uiso 1 1 calc R U
H21C H 0.3351 0.4154 0.4232 0.162 Uiso 1 1 calc R U
C22 C 0.7791(2) 0.40755(8) 0.66428(14) 0.0632(6) Uani 1 1 d . .
C23 C 0.7660(3) 0.45513(9) 0.64764(18) 0.0937(8) Uani 1 1 d . .
H23 H 0.6890 0.4664 0.6035 0.112 Uiso 1 1 calc R U
C24 C 0.8658(6) 0.48552(13) 0.6958(3) 0.1398(15) Uani 1 1 d . .
H24 H 0.8561 0.5174 0.6847 0.168 Uiso 1 1 calc R U
C25 C 0.9804(5) 0.4692(2) 0.7607(3) 0.152(2) Uani 1 1 d . .
H25 H 1.0483 0.4901 0.7931 0.183 Uiso 1 1 calc R U
C26 C 0.9949(4) 0.42257(17) 0.7778(2) 0.1257(13) Uani 1 1 d . .
H26 H 1.0726 0.4116 0.8218 0.151 Uiso 1 1 calc R U
C27 C 0.8945(3) 0.39173(10) 0.72976(15) 0.0830(7) Uani 1 1 d . .
H27 H 0.9046 0.3599 0.7416 0.100 Uiso 1 1 calc R U
C28 C 0.1571(2) 0.32682(7) 0.64019(13) 0.0563(5) Uani 1 1 d . .
C29 C 0.0557(3) 0.34037(9) 0.56082(13) 0.0715(6) Uani 1 1 d . .
H29 H -0.0128 0.3188 0.5314 0.086 Uiso 1 1 calc R U
C30 C 0.0571(3) 0.38365(10) 0.52765(16) 0.0910(8) Uani 1 1 d . .
H30 H -0.0121 0.3914 0.4765 0.109 Uiso 1 1 calc R U
C31 C 0.1612(4) 0.41805(9) 0.56836(18) 0.0900(8) Uani 1 1 d . .
C32 C 0.2640(3) 0.40605(9) 0.64681(16) 0.0754(7) Uani 1 1 d . .
C33 C 0.2604(2) 0.36081(8) 0.68317(14) 0.0617(6) Uani 1 1 d . .
C34 C 0.1680(5) 0.46274(12) 0.5334(2) 0.1270(12) Uani 1 1 d . .
H34 H 0.1020 0.4710 0.4813 0.152 Uiso 1 1 calc R U
C35 C 0.2712(6) 0.49465(13) 0.5750(3) 0.1483(17) Uani 1 1 d . .
H35 H 0.2736 0.5244 0.5514 0.178 Uiso 1 1 calc R U
C36 C 0.3703(5) 0.48289(13) 0.6512(3) 0.1331(14) Uani 1 1 d . .
H36 H 0.4398 0.5049 0.6780 0.160 Uiso 1 1 calc R U
C37 C 0.3704(4) 0.43923(10) 0.6895(2) 0.0936(9) Uani 1 1 d . .
C38 C 0.4695(4) 0.42619(13) 0.7690(3) 0.1073(10) Uani 1 1 d . .
H38 H 0.5392 0.4477 0.7975 0.129 Uiso 1 1 calc R U
C39 C 0.4654(3) 0.38443(12) 0.8036(2) 0.0975(9) Uani 1 1 d . .
H39 H 0.5327 0.3773 0.8558 0.117 Uiso 1 1 calc R U
C40 C 0.3611(2) 0.34973(9) 0.76336(16) 0.0717(6) Uani 1 1 d . .
C41 C 0.3564(2) 0.30581(10) 0.79767(16) 0.0785(7) Uani 1 1 d . .
H41 H 0.4214 0.2982 0.8505 0.094 Uiso 1 1 calc R U
C42 C 0.2578(2) 0.27279(8) 0.75575(14) 0.0695(6) Uani 1 1 d . .
H42 H 0.2582 0.2433 0.7807 0.083 Uiso 1 1 calc R U
C43 C 0.1581(2) 0.28236(8) 0.67741(12) 0.0562(5) Uani 1 1 d . .
C44 C 0.0566(2) 0.24422(7) 0.63200(13) 0.0608(5) Uani 1 1 d . .
H44 H -0.0360 0.2579 0.5983 0.073 Uiso 1 1 calc R U
C45 C 0.1257(2) 0.21321(8) 0.57180(13) 0.0678(6) Uani 1 1 d . .
H45A H 0.0632 0.2118 0.5129 0.081 Uiso 1 1 calc R U
H45B H 0.2226 0.2246 0.5688 0.081 Uiso 1 1 calc R U
C46 C 0.1360(2) 0.16651(8) 0.61573(14) 0.0623(6) Uani 1 1 d . .
C47 C -0.0468(2) 0.21885(9) 0.75821(13) 0.0609(5) Uani 1 1 d . .
C48 C -0.0579(2) 0.18005(8) 0.81953(14) 0.0758(7) Uani 1 1 d . .
H48A H 0.0345 0.1767 0.8618 0.114 Uiso 1 1 calc R U
H48B H -0.0807 0.1515 0.7870 0.114 Uiso 1 1 calc R U
H48C H -0.1347 0.1869 0.8494 0.114 Uiso 1 1 calc R U
C49 C 0.2002(2) 0.12395(9) 0.58795(15) 0.0708(6) Uani 1 1 d . .
C50 C 0.1912(3) 0.08167(10) 0.62965(18) 0.0890(8) Uani 1 1 d . .
H50 H 0.1423 0.0803 0.6751 0.107 Uiso 1 1 calc R U
C51 C 0.2527(3) 0.04209(11) 0.6051(2) 0.1148(10) Uani 1 1 d . .
H51 H 0.2465 0.0142 0.6344 0.138 Uiso 1 1 calc R U
C52 C 0.3231(4) 0.04320(16) 0.5382(3) 0.1289(13) Uani 1 1 d . .
H52 H 0.3650 0.0161 0.5218 0.155 Uiso 1 1 calc R U
C53 C 0.3321(4) 0.08395(16) 0.4953(2) 0.1200(12) Uani 1 1 d . .
H53 H 0.3796 0.0845 0.4492 0.144 Uiso 1 1 calc R U
C54 C 0.2710(3) 0.12503(11) 0.51934(17) 0.0960(8) Uani 1 1 d . .
H54 H 0.2777 0.1528 0.4896 0.115 Uiso 1 1 calc R U
N1 N 0.50201(19) 0.34607(6) 0.51166(11) 0.0652(5) Uani 1 1 d . .
N2 N 0.5915(2) 0.38458(6) 0.53984(12) 0.0632(5) Uani 1 1 d . .
N3 N 0.02513(18) 0.20950(6) 0.69420(11) 0.0609(4) Uani 1 1 d . .
N4 N 0.07935(18) 0.16532(6) 0.68314(11) 0.0624(5) Uani 1 1 d . .
O1 O 0.3116(2) 0.31206(7) 0.42074(13) 0.1048(6) Uani 1 1 d . .
O2 O -0.09517(17) 0.25813(6) 0.76368(10) 0.0765(4) Uani 1 1 d . .

loop_
_atom_site_aniso_label
_atom_site_aniso_U_11
_atom_site_aniso_U_22
_atom_site_aniso_U_33
_atom_site_aniso_U_23
_atom_site_aniso_U_13
_atom_site_aniso_U_12
C1 0.0585(12) 0.0616(14) 0.0706(14) -0.0040(12) 0.0228(11) -0.0025(11)
C2 0.0703(15) 0.0729(16) 0.0786(15) 0.0112(13) 0.0314(12) -0.0006(12)
C3 0.0598(13) 0.0637(15) 0.0878(16) 0.0145(13) 0.0210(12) -0.0014(11)
C4 0.0427(11) 0.0514(13) 0.0756(14) 0.0011(11) 0.0092(10) -0.0013(10)
C5 0.0382(10) 0.0507(12) 0.0597(12) -0.0052(10) 0.0076(9) -0.0041(9)
C6 0.0412(10) 0.0503(12) 0.0578(12) -0.0043(10) 0.0128(9) -0.0046(9)
C7 0.0950(19) 0.0791(19) 0.129(2) 0.0350(17) 0.0445(18) 0.0114(16)
C8 0.107(2) 0.074(2) 0.172(3) 0.048(2) 0.052(2) 0.0195(17)
C9 0.0812(18) 0.0620(17) 0.141(3) 0.0111(17) 0.0284(18) 0.0175(13)
C10 0.0514(12) 0.0557(14) 0.0942(17) -0.0004(13) 0.0110(12) 0.0045(11)
C11 0.0610(14) 0.0655(16) 0.0940(18) -0.0189(14) 0.0141(13) 0.0100(12)
C12 0.0566(13) 0.0772(17) 0.0725(15) -0.0158(13) 0.0175(11) 0.0032(12)
C13 0.0458(11) 0.0578(13) 0.0609(13) -0.0109(11) 0.0110(10) -0.0017(10)
C14 0.0599(13) 0.0695(15) 0.0620(13) -0.0009(11) 0.0211(10) -0.0004(11)
C15 0.0597(12) 0.0544(13) 0.0667(13) 0.0031(10) 0.0181(11) -0.0033(10)
C16 0.0426(10) 0.0495(12) 0.0605(12) -0.0061(10) 0.0095(9) -0.0024(9)
C17 0.0561(12) 0.0505(12) 0.0688(13) -0.0010(10) 0.0179(10) 0.0018(10)
C18 0.0715(13) 0.0537(13) 0.0573(12) -0.0015(10) 0.0162(11) 0.0032(11)
C19 0.0588(12) 0.0533(13) 0.0534(12) -0.0044(10) 0.0193(10) 0.0023(10)
C20 0.0689(16) 0.0863(19) 0.0764(17) -0.0173(15) 0.0009(13) 0.0246(15)
C21 0.114(2) 0.122(2) 0.0748(17) 0.0078(17) -0.0033(15) 0.0495(19)
C22 0.0693(14) 0.0707(16) 0.0550(13) -0.0132(11) 0.0253(11) -0.0137(12)
C23 0.128(2) 0.0712(18) 0.0885(18) -0.0169(15) 0.0385(17) -0.0288(16)
C24 0.191(4) 0.107(3) 0.136(3) -0.052(3) 0.068(3) -0.077(3)
C25 0.139(4) 0.200(5) 0.132(3) -0.091(4) 0.061(3) -0.110(4)
C26 0.086(2) 0.197(4) 0.096(2) -0.057(3) 0.0250(17) -0.044(3)
C27 0.0696(15) 0.116(2) 0.0665(15) -0.0227(15) 0.0218(13) -0.0160(15)
C28 0.0542(12) 0.0702(15) 0.0476(12) -0.0049(11) 0.0180(10) 0.0048(11)
C29 0.0862(16) 0.0793(17) 0.0490(13) 0.0024(12) 0.0153(12) 0.0071(13)
C30 0.128(2) 0.092(2) 0.0538(15) 0.0088(15) 0.0218(15) 0.0195(18)
C31 0.141(3) 0.0674(18) 0.0745(18) -0.0012(15) 0.0526(18) 0.0067(17)
C32 0.0963(18) 0.0718(17) 0.0721(16) -0.0141(14) 0.0479(15) -0.0002(15)
C33 0.0614(13) 0.0672(15) 0.0638(14) -0.0124(12) 0.0292(11) 0.0040(12)
C34 0.218(4) 0.080(2) 0.100(2) 0.0043(19) 0.074(3) 0.010(2)
C35 0.267(6) 0.070(2) 0.140(3) -0.009(3) 0.115(4) -0.013(3)
C36 0.197(4) 0.085(3) 0.151(3) -0.035(2) 0.109(3) -0.030(3)
C37 0.119(2) 0.070(2) 0.115(2) -0.0306(18) 0.073(2) -0.0152(18)
C38 0.094(2) 0.106(3) 0.130(3) -0.057(2) 0.044(2) -0.021(2)
C39 0.0708(17) 0.103(2) 0.114(2) -0.046(2) 0.0123(15) -0.0023(17)
C40 0.0545(13) 0.0838(18) 0.0760(16) -0.0214(14) 0.0138(12) 0.0034(13)
C41 0.0606(14) 0.096(2) 0.0691(15) -0.0105(14) -0.0050(12) 0.0133(14)
C42 0.0593(13) 0.0775(16) 0.0654(14) 0.0009(12) 0.0018(11) 0.0083(12)
C43 0.0473(11) 0.0705(15) 0.0502(12) -0.0008(11) 0.0104(10) 0.0052(10)
C44 0.0540(11) 0.0755(14) 0.0517(12) 0.0047(11) 0.0097(10) 0.0001(11)
C45 0.0615(13) 0.0871(17) 0.0552(12) -0.0087(12) 0.0147(10) -0.0133(12)
C46 0.0506(11) 0.0816(16) 0.0540(12) -0.0112(12) 0.0108(10) -0.0065(11)
C47 0.0508(12) 0.0765(16) 0.0565(13) 0.0014(12) 0.0149(10) 0.0060(12)
C48 0.0736(15) 0.0923(17) 0.0660(14) 0.0119(13) 0.0252(12) 0.0123(13)
C49 0.0504(12) 0.0951(19) 0.0654(14) -0.0244(14) 0.0106(11) -0.0007(12)
C50 0.0850(18) 0.089(2) 0.0952(19) -0.0133(17) 0.0256(15) 0.0136(15)
C51 0.106(2) 0.104(2) 0.135(3) -0.028(2) 0.031(2) 0.0271(18)
C52 0.103(2) 0.138(3) 0.147(3) -0.060(3) 0.032(2) 0.019(2)
C53 0.100(2) 0.162(3) 0.111(3) -0.058(3) 0.050(2) -0.003(2)
C54 0.0860(17) 0.125(2) 0.0846(18) -0.0347(17) 0.0348(15) -0.0088(17)
N1 0.0654(11) 0.0533(11) 0.0690(12) -0.0039(9) -0.0007(9) 0.0077(9)
N2 0.0754(12) 0.0492(11) 0.0626(12) -0.0020(9) 0.0110(10) 0.0051(9)
N3 0.0603(10) 0.0663(12) 0.0606(10) 0.0008(9) 0.0227(9) 0.0035(9)
N4 0.0566(10) 0.0695(12) 0.0616(11) -0.0057(9) 0.0147(9) 0.0022(9)
O1 0.0740(11) 0.1090(15) 0.1149(15) -0.0347(12) -0.0117(10) 0.0078(11)
O2 0.0764(10) 0.0826(11) 0.0763(10) 0.0076(8) 0.0296(8) 0.0223(9)

loop_
_atom_type_symbol
_atom_type_description
_atom_type_scat_dispersion_real
_atom_type_scat_dispersion_imag
_atom_type_scat_source
C C 0.0033 0.0016 'International Tables Vol C Tables 4.2.6.8 and 6.1.1.4'
H H 0.0000 0.0000 'International Tables Vol C Tables 4.2.6.8 and 6.1.1.4'
N N 0.0061 0.0033 'International Tables Vol C Tables 4.2.6.8 and 6.1.1.4'
O O 0.0106 0.0060 'International Tables Vol C Tables 4.2.6.8 and 6.1.1.4'

loop_
_geom_angle_atom_site_label_1
_geom_angle_atom_site_label_2
_geom_angle_atom_site_label_3
_geom_angle
C2 C1 C6 122.0(2)
C2 C1 H1 119.0
C6 C1 H1 119.0
C1 C2 C3 121.8(2)
C1 C2 H2 119.1
C3 C2 H2 119.1
C7 C3 C4 118.3(2)
C7 C3 C2 123.2(2)
C4 C3 C2 118.5(2)
C3 C4 C10 120.2(2)
C3 C4 C5 119.90(19)
C10 C4 C5 119.90(19)
C13 C5 C6 120.18(18)
C13 C5 C4 119.52(18)
C6 C5 C4 120.29(17)
C16 C6 C5 119.32(17)
C16 C6 C1 123.15(18)
C5 C6 C1 117.52(18)
C8 C7 C3 121.2(3)
C8 C7 H7 119.4
C3 C7 H7 119.4
C9 C8 C7 121.0(3)
C9 C8 H8 119.5
C7 C8 H8 119.5
C8 C9 C10 120.7(3)
C8 C9 H9 119.7
C10 C9 H9 119.7
C9 C10 C4 118.6(2)
C9 C10 C11 122.6(2)
C4 C10 C11 118.8(2)
C12 C11 C10 121.6(2)
C12 C11 H11 119.2
C10 C11 H11 119.2
C11 C12 C13 121.3(2)
C11 C12 H12 119.3
C13 C12 H12 119.3
C14 C13 C5 118.84(18)
C14 C13 C12 122.29(19)
C5 C13 C12 118.9(2)
C15 C14 C13 120.55(19)
C15 C14 H14 119.7
C13 C14 H14 119.7
C14 C15 C16 121.97(19)
C14 C15 H15 119.0
C16 C15 H15 119.0
C15 C16 C6 119.13(17)
C15 C16 C17 121.26(18)
C6 C16 C17 119.43(17)
N1 C17 C16 113.91(16)
N1 C17 C18 101.30(15)
C16 C17 C18 111.45(16)
N1 C17 H17 110.0
C16 C17 H17 110.0
C18 C17 H17 110.0
C19 C18 C17 102.78(17)
C19 C18 H18A 111.2
C17 C18 H18A 111.2
C19 C18 H18B 111.2
C17 C18 H18B 111.2
H18A C18 H18B 109.1
N2 C19 C22 121.73(19)
N2 C19 C18 114.60(18)
C22 C19 C18 123.64(19)
O1 C20 N1 119.3(2)
O1 C20 C21 124.0(2)
N1 C20 C21 116.8(3)
C20 C21 H21A 109.5
C20 C21 H21B 109.5
H21A C21 H21B 109.5
C20 C21 H21C 109.5
H21A C21 H21C 109.5
H21B C21 H21C 109.5
C27 C22 C23 118.8(2)
C27 C22 C19 119.7(2)
C23 C22 C19 121.5(2)
C24 C23 C22 120.2(3)
C24 C23 H23 119.9
C22 C23 H23 119.9
C23 C24 C25 120.2(4)
C23 C24 H24 119.9
C25 C24 H24 119.9
C26 C25 C24 120.3(4)
C26 C25 H25 119.9
C24 C25 H25 119.9
C25 C26 C27 119.9(4)
C25 C26 H26 120.1
C27 C26 H26 120.1
C26 C27 C22 120.6(3)
C26 C27 H27 119.7
C22 C27 H27 119.7
C43 C28 C33 119.15(19)
C43 C28 C29 123.3(2)
C33 C28 C29 117.6(2)
C30 C29 C28 121.5(2)
C30 C29 H29 119.2
C28 C29 H29 119.2
C29 C30 C31 122.1(2)
C29 C30 H30 119.0
C31 C30 H30 119.0
C34 C31 C32 118.7(3)
C34 C31 C30 123.1(3)
C32 C31 C30 118.3(2)
C31 C32 C33 119.8(2)
C31 C32 C37 120.2(3)
C33 C32 C37 120.0(3)
C40 C33 C32 119.2(2)
C40 C33 C28 120.0(2)
C32 C33 C28 120.7(2)
C35 C34 C31 120.8(4)
C35 C34 H34 119.6
C31 C34 H34 119.6
C36 C35 C34 120.3(4)
C36 C35 H35 119.9
C34 C35 H35 119.9
C35 C36 C37 122.1(4)
C35 C36 H36 119.0
C37 C36 H36 119.0
C36 C37 C38 123.6(4)
C36 C37 C32 118.0(4)
C38 C37 C32 118.5(3)
C39 C38 C37 121.7(3)
C39 C38 H38 119.1
C37 C38 H38 119.1
C38 C39 C40 122.1(3)
C38 C39 H39 118.9
C40 C39 H39 118.9
C41 C40 C33 118.5(2)
C41 C40 C39 123.0(3)
C33 C40 C39 118.4(3)
C40 C41 C42 121.5(2)
C40 C41 H41 119.3
C42 C41 H41 119.3
C41 C42 C43 121.6(2)
C41 C42 H42 119.2
C43 C42 H42 119.2
C42 C43 C28 119.2(2)
C42 C43 C44 119.5(2)
C28 C43 C44 121.28(17)
N3 C44 C43 112.15(16)
N3 C44 C45 101.03(16)
C43 C44 C45 113.60(16)
N3 C44 H44 109.9
C43 C44 H44 109.9
C45 C44 H44 109.9
C46 C45 C44 103.01(16)
C46 C45 H45A 111.2
C44 C45 H45A 111.2
C46 C45 H45B 111.2
C44 C45 H45B 111.2
H45A C45 H45B 109.1
N4 C46 C49 119.7(2)
N4 C46 C45 113.98(19)
C49 C46 C45 126.36(19)
O2 C47 N3 119.1(2)
O2 C47 C48 124.10(19)
N3 C47 C48 116.7(2)
C47 C48 H48A 109.5
C47 C48 H48B 109.5
H48A C48 H48B 109.5
C47 C48 H48C 109.5
H48A C48 H48C 109.5
H48B C48 H48C 109.5
C54 C49 C50 118.4(2)
C54 C49 C46 120.8(3)
C50 C49 C46 120.8(2)
C51 C50 C49 121.1(3)
C51 C50 H50 119.4
C49 C50 H50 119.4
C52 C51 C50 120.4(4)
C52 C51 H51 119.8
C50 C51 H51 119.8
C53 C52 C51 119.8(3)
C53 C52 H52 120.1
C51 C52 H52 120.1
C52 C53 C54 121.0(3)
C52 C53 H53 119.5
C54 C53 H53 119.5
C49 C54 C53 119.2(3)
C49 C54 H54 120.4
C53 C54 H54 120.4
C20 N1 N2 123.1(2)
C20 N1 C17 123.1(2)
N2 N1 C17 113.48(16)
C19 N2 N1 107.30(16)
C47 N3 N4 121.93(18)
C47 N3 C44 124.44(18)
N4 N3 C44 113.61(15)
C46 N4 N3 107.99(18)

loop_
_geom_bond_atom_site_label_1
_geom_bond_atom_site_label_2
_geom_bond_distance
C1 C2 1.333(3)
C1 C6 1.435(3)
C1 H1 0.9300
C2 C3 1.422(3)
C2 H2 0.9300
C3 C7 1.390(3)
C3 C4 1.411(3)
C4 C10 1.419(3)
C4 C5 1.423(3)
C5 C13 1.414(3)
C5 C6 1.419(2)
C6 C16 1.401(3)
C7 C8 1.370(4)
C7 H7 0.9300
C8 C9 1.369(4)
C8 H8 0.9300
C9 C10 1.390(3)
C9 H9 0.9300
C10 C11 1.420(3)
C11 C12 1.338(3)
C11 H11 0.9300
C12 C13 1.433(3)
C12 H12 0.9300
C13 C14 1.388(3)
C14 C15 1.377(3)
C14 H14 0.9300
C15 C16 1.385(3)
C15 H15 0.9300
C16 C17 1.511(3)
C17 N1 1.461(3)
C17 C18 1.529(3)
C17 H17 0.9800
C18 C19 1.488(3)
C18 H18A 0.9700
C18 H18B 0.9700
C19 N2 1.279(2)
C19 C22 1.451(3)
C20 O1 1.218(3)
C20 N1 1.357(3)
C20 C21 1.489(4)
C21 H21A 0.9600
C21 H21B 0.9600
C21 H21C 0.9600
C22 C27 1.377(3)
C22 C23 1.387(3)
C23 C24 1.365(4)
C23 H23 0.9300
C24 C25 1.372(6)
C24 H24 0.9300
C25 C26 1.362(5)
C25 H25 0.9300
C26 C27 1.375(4)
C26 H26 0.9300
C27 H27 0.9300
C28 C43 1.399(3)
C28 C33 1.423(3)
C28 C29 1.428(3)
C29 C30 1.345(3)
C29 H29 0.9300
C30 C31 1.424(4)
C30 H30 0.9300
C31 C34 1.399(4)
C31 C32 1.413(4)
C32 C33 1.418(3)
C32 C37 1.422(4)
C33 C40 1.417(3)
C34 C35 1.375(5)
C34 H34 0.9300
C35 C36 1.369(6)
C35 H35 0.9300
C36 C37 1.386(4)
C36 H36 0.9300
C37 C38 1.416(4)
C38 C39 1.316(4)
C38 H38 0.9300
C39 C40 1.429(3)
C39 H39 0.9300
C40 C41 1.372(3)
C41 C42 1.373(3)
C41 H41 0.9300
C42 C43 1.382(3)
C42 H42 0.9300
C43 C44 1.509(3)
C44 N3 1.468(2)
C44 C45 1.540(3)
C44 H44 0.9800
C45 C46 1.497(3)
C45 H45A 0.9700
C45 H45B 0.9700
C46 N4 1.285(2)
C46 C49 1.467(3)
C47 O2 1.222(2)
C47 N3 1.355(2)
C47 C48 1.487(3)
C48 H48A 0.9600
C48 H48B 0.9600
C48 H48C 0.9600
C49 C54 1.384(3)
C49 C50 1.387(3)
C50 C51 1.364(3)
C50 H50 0.9300
C51 C52 1.359(5)
C51 H51 0.9300
C52 C53 1.359(5)
C52 H52 0.9300
C53 C54 1.396(4)
C53 H53 0.9300
C54 H54 0.9300
N1 N2 1.390(2)
N3 N4 1.387(2)
